data_4129958
loop_
_publ_author_name
'Greb, Lutz'
'Mutlu, Hatice'
'Barner-Kowollik, Christopher'
'Lehn, Jean-Marie'

_publ_section_title
;
 Photo- and Metallo-responsive N-Alkyl \a-Bisimines as Orthogonally
 Addressable Main-Chain Functional Groups in Metathesis Polymers.
;
_journal_issue 4
_journal_name_full 'Journal of the American Chemical Society'
_journal_page_first 1142
_journal_page_last 1145
_journal_paper_doi 10.1021/jacs.5b12198
_journal_volume 138
_journal_year 2016
_chemical_formula_sum 'C26 H32 N2 O2'
_chemical_formula_weight 404.53
_space_group_crystal_system triclinic
_space_group_IT_number 2
_space_group_name_Hall '-P 1'
_space_group_name_H-M_alt 'P -1'
_atom_sites_solution_hydrogens difmap
_audit_creation_method SHELXL-2014
_cell_angle_alpha 98.810(4)
_cell_angle_beta 97.793(4)
_cell_angle_gamma 90.592(4)
_cell_formula_units_Z 4
_cell_length_a 9.6534(4)
_cell_length_b 12.1371(6)
_cell_length_c 19.5361(10)
_cell_measurement_reflns_used 12661
_cell_measurement_temperature 180(2)
_cell_measurement_theta_max 27.09
_cell_measurement_theta_min 2.13
_cell_volume 2239.91(19)
_computing_cell_refinement 'STOE X-AREA'
_computing_data_collection 'STOE X-AREA'
_computing_data_reduction 'STOE X-RED'
_computing_structure_refinement 'SHELXL-2014 (Sheldrick, 2014)'
_diffrn_ambient_temperature 180(2)
_diffrn_detector_area_resol_mean 6.67
_diffrn_measured_fraction_theta_full 0.999
_diffrn_measured_fraction_theta_max 0.990
_diffrn_measurement_device_type 'STOE IPDS 2T'
_diffrn_measurement_method 'rotation method'
_diffrn_radiation_type MoK\a
_diffrn_radiation_wavelength 0.71073
_diffrn_reflns_av_R_equivalents 0.0782
_diffrn_reflns_av_unetI/netI 0.0917
_diffrn_reflns_Laue_measured_fraction_full 0.999
_diffrn_reflns_Laue_measured_fraction_max 0.990
_diffrn_reflns_limit_h_max 11
_diffrn_reflns_limit_h_min -12
_diffrn_reflns_limit_k_max 15
_diffrn_reflns_limit_k_min -14
_diffrn_reflns_limit_l_max 24
_diffrn_reflns_limit_l_min -24
_diffrn_reflns_number 25611
_diffrn_reflns_point_group_measured_fraction_full 0.999
_diffrn_reflns_point_group_measured_fraction_max 0.990
_diffrn_reflns_theta_full 25.242
_diffrn_reflns_theta_max 26.791
_diffrn_reflns_theta_min 2.130
_diffrn_source 'sealed X-ray tube, 12 x 0.4 mm long-fine focus'
_exptl_absorpt_coefficient_mu 0.076
_exptl_absorpt_correction_type none
_exptl_crystal_colour colourless
_exptl_crystal_density_diffrn 1.200
_exptl_crystal_description block
_exptl_crystal_F_000 872
_exptl_crystal_size_max 0.32
_exptl_crystal_size_mid 0.11
_exptl_crystal_size_min 0.06
_refine_diff_density_max 0.180
_refine_diff_density_min -0.215
_refine_diff_density_rms 0.046
_refine_ls_extinction_method none
_refine_ls_goodness_of_fit_ref 0.914
_refine_ls_hydrogen_treatment refall
_refine_ls_matrix_type full
_refine_ls_number_parameters 797
_refine_ls_number_reflns 9474
_refine_ls_number_restraints 0
_refine_ls_restrained_S_all 0.914
_refine_ls_R_factor_all 0.1145
_refine_ls_R_factor_gt 0.0486
_refine_ls_shift/su_max 0.000
_refine_ls_shift/su_mean 0.000
_refine_ls_structure_factor_coef Fsqd
_refine_ls_weighting_details 'w=1/[\s^2^(Fo^2^)+(0.0445P)^2^] where P=(Fo^2^+2Fc^2^)/3'
_refine_ls_weighting_scheme calc
_refine_ls_wR_factor_gt 0.0901
_refine_ls_wR_factor_ref 0.1077
_reflns_Friedel_coverage 0.000
_reflns_number_gt 5057
_reflns_number_total 9474
_reflns_threshold_expression 'I > 2\s(I)'
_cod_data_source_file ja5b12198_si_002.cif
_cod_data_source_block P-1
_cod_database_code 4129958
_shelx_space_group_comment
; 
The symmetry employed for this shelxl refinement is uniquely defined 
by the following loop, which should always be used as a source of 
symmetry information in preference to the above space-group names. 
They are only intended as comments. 
;
_shelxl_version_number 2014-3

loop_
_space_group_symop_operation_xyz
'x, y, z'
'-x, -y, -z'

loop_
_atom_site_label
_atom_site_type_symbol
_atom_site_fract_x
_atom_site_fract_y
_atom_site_fract_z
_atom_site_U_iso_or_equiv
_atom_site_adp_type
_atom_site_occupancy
_atom_site_site_symmetry_order
_atom_site_calc_flag
O1 O 0.3855(2) 0.61360(14) 0.05365(9) 0.0415(5) Uani 1 1 d
H1 H 0.385(3) 0.546(3) 0.0645(17) 0.072(10) Uiso 1 1 d
O2 O 0.44127(19) 1.38895(13) 0.04827(9) 0.0382(4) Uani 1 1 d
H2 H 0.489(3) 1.380(2) 0.0108(17) 0.071(10) Uiso 1 1 d
N1 N 0.26842(18) 0.97915(14) 0.24957(9) 0.0245(4) Uani 1 1 d
N2 N 0.56629(18) 1.11879(14) 0.25570(9) 0.0244(4) Uani 1 1 d
C1 C 0.3442(2) 1.05537(16) 0.29016(10) 0.0211(4) Uani 1 1 d
C2 C 0.5023(2) 1.06642(16) 0.29455(10) 0.0207(4) Uani 1 1 d
C3 C 0.2770(2) 1.13782(16) 0.33893(10) 0.0221(4) Uani 1 1 d
C4 C 0.1349(2) 1.12683(18) 0.34413(11) 0.0256(5) Uani 1 1 d
H4 H 0.078(2) 1.0652(17) 0.3127(11) 0.021(5) Uiso 1 1 d
C5 C 0.0734(3) 1.20329(18) 0.38988(12) 0.0294(5) Uani 1 1 d
H5 H -0.024(3) 1.1928(19) 0.3940(13) 0.038(7) Uiso 1 1 d
C6 C 0.1523(2) 1.29145(18) 0.43168(12) 0.0303(5) Uani 1 1 d
H6 H 0.109(2) 1.3432(19) 0.4658(12) 0.034(6) Uiso 1 1 d
C7 C 0.2922(3) 1.30296(19) 0.42656(12) 0.0322(5) Uani 1 1 d
H7 H 0.350(2) 1.3626(18) 0.4573(12) 0.028(6) Uiso 1 1 d
C8 C 0.3549(3) 1.22683(18) 0.38045(12) 0.0290(5) Uani 1 1 d
H8 H 0.456(3) 1.2367(19) 0.3779(13) 0.039(7) Uiso 1 1 d
C9 C 0.5886(2) 1.01450(15) 0.34947(10) 0.0206(4) Uani 1 1 d
C10 C 0.5268(2) 0.95544(18) 0.39383(12) 0.0272(5) Uani 1 1 d
H10 H 0.420(3) 0.9436(18) 0.3892(12) 0.034(6) Uiso 1 1 d
C11 C 0.6109(3) 0.90913(18) 0.44518(12) 0.0304(5) Uani 1 1 d
H11 H 0.567(2) 0.8692(19) 0.4776(13) 0.034(6) Uiso 1 1 d
C12 C 0.7541(2) 0.91982(17) 0.45162(12) 0.0284(5) Uani 1 1 d
H12 H 0.812(2) 0.8893(17) 0.4864(12) 0.023(6) Uiso 1 1 d
C13 C 0.8161(2) 0.97887(17) 0.40763(12) 0.0271(5) Uani 1 1 d
H13 H 0.925(3) 0.9869(19) 0.4115(13) 0.044(7) Uiso 1 1 d
C14 C 0.7336(2) 1.02585(17) 0.35720(11) 0.0238(5) Uani 1 1 d
H14 H 0.779(2) 1.0667(18) 0.3271(12) 0.029(6) Uiso 1 1 d
C15 C 0.3333(2) 0.89422(17) 0.20353(11) 0.0238(5) Uani 1 1 d
H15 H 0.436(2) 0.9097(15) 0.2063(10) 0.017(5) Uiso 1 1 d
C16 C 0.2701(3) 0.89423(18) 0.12752(11) 0.0268(5) Uani 1 1 d
H16A H 0.167(3) 0.8817(17) 0.1227(12) 0.030(6) Uiso 1 1 d
H16B H 0.287(2) 0.968(2) 0.1123(12) 0.037(6) Uiso 1 1 d
C17 C 0.3352(3) 0.80418(18) 0.07987(12) 0.0277(5) Uani 1 1 d
H17A H 0.436(3) 0.8225(18) 0.0859(12) 0.028(6) Uiso 1 1 d
H17B H 0.296(2) 0.8034(17) 0.0307(12) 0.027(6) Uiso 1 1 d
C18 C 0.3138(3) 0.68976(18) 0.09930(12) 0.0294(5) Uani 1 1 d
H18 H 0.212(3) 0.6668(18) 0.0906(12) 0.028(6) Uiso 1 1 d
C19 C 0.3661(3) 0.68697(19) 0.17568(12) 0.0307(5) Uani 1 1 d
H19A H 0.341(2) 0.613(2) 0.1882(12) 0.035(6) Uiso 1 1 d
H19B H 0.469(3) 0.6933(18) 0.1825(12) 0.031(6) Uiso 1 1 d
C20 C 0.3059(3) 0.78026(18) 0.22395(12) 0.0295(5) Uani 1 1 d
H20A H 0.201(3) 0.7678(19) 0.2197(13) 0.041(7) Uiso 1 1 d
H20B H 0.346(2) 0.7809(19) 0.2748(13) 0.036(6) Uiso 1 1 d
C21 C 0.4906(2) 1.17787(17) 0.20335(11) 0.0244(5) Uani 1 1 d
H21 H 0.390(2) 1.1700(15) 0.2008(10) 0.018(5) Uiso 1 1 d
C22 C 0.5340(3) 1.30124(18) 0.22385(13) 0.0335(6) Uani 1 1 d
H22A H 0.637(3) 1.3048(19) 0.2310(13) 0.037(7) Uiso 1 1 d
H22B H 0.503(3) 1.331(2) 0.2683(15) 0.049(7) Uiso 1 1 d
C23 C 0.4733(3) 1.3702(2) 0.16869(13) 0.0354(6) Uani 1 1 d
H23A H 0.505(3) 1.449(2) 0.1804(13) 0.040(7) Uiso 1 1 d
H23B H 0.372(3) 1.372(2) 0.1659(13) 0.042(7) Uiso 1 1 d
C24 C 0.5092(3) 1.32338(18) 0.09733(12) 0.0296(5) Uani 1 1 d
H24 H 0.613(3) 1.3310(18) 0.0988(12) 0.033(6) Uiso 1 1 d
C25 C 0.4634(3) 1.20154(18) 0.07731(12) 0.0293(5) Uani 1 1 d
H25A H 0.488(2) 1.1720(19) 0.0315(14) 0.038(7) Uiso 1 1 d
H25B H 0.353(3) 1.1974(19) 0.0740(13) 0.040(7) Uiso 1 1 d
C26 C 0.5308(3) 1.13335(18) 0.13186(11) 0.0261(5) Uani 1 1 d
H26A H 0.639(2) 1.1396(16) 0.1350(11) 0.025(6) Uiso 1 1 d
H26B H 0.500(3) 1.054(2) 0.1194(13) 0.038(7) Uiso 1 1 d
O3 O 0.93775(19) 0.13813(12) 0.04644(9) 0.0377(4) Uani 1 1 d
H3 H 0.992(3) 0.130(2) 0.0110(16) 0.058(9) Uiso 1 1 d
O4 O 0.8816(2) 0.91414(15) 0.05059(9) 0.0424(5) Uani 1 1 d
H4A H 0.882(3) 0.984(3) 0.0620(16) 0.063(10) Uiso 1 1 d
N3 N 0.77227(18) 0.64369(14) 0.24792(9) 0.0233(4) Uani 1 1 d
N4 N 1.06935(18) 0.51223(14) 0.25408(9) 0.0248(4) Uani 1 1 d
C27 C 0.8480(2) 0.59015(16) 0.28932(10) 0.0212(4) Uani 1 1 d
C28 C 1.0055(2) 0.58163(16) 0.29362(10) 0.0214(4) Uani 1 1 d
C29 C 0.7807(2) 0.53457(16) 0.33958(10) 0.0216(4) Uani 1 1 d
C30 C 0.6398(2) 0.54982(18) 0.34565(12) 0.0269(5) Uani 1 1 d
H30 H 0.587(3) 0.5939(19) 0.3141(13) 0.038(7) Uiso 1 1 d
C31 C 0.5772(3) 0.49931(18) 0.39281(12) 0.0299(5) Uani 1 1 d
H31 H 0.476(3) 0.5075(18) 0.3958(12) 0.036(6) Uiso 1 1 d
C32 C 0.6539(2) 0.43383(18) 0.43526(12) 0.0302(5) Uani 1 1 d
H32 H 0.611(2) 0.3971(18) 0.4682(12) 0.035(6) Uiso 1 1 d
C33 C 0.7934(3) 0.4188(2) 0.43028(13) 0.0362(6) Uani 1 1 d
H33 H 0.846(3) 0.373(2) 0.4604(13) 0.040(7) Uiso 1 1 d
C34 C 0.8565(3) 0.46838(18) 0.38228(12) 0.0317(5) Uani 1 1 d
H34 H 0.956(3) 0.4571(18) 0.3793(12) 0.032(6) Uiso 1 1 d
C35 C 1.0920(2) 0.65890(15) 0.35043(10) 0.0198(4) Uani 1 1 d
C36 C 1.0322(2) 0.74165(18) 0.39337(12) 0.0287(5) Uani 1 1 d
H36 H 0.932(2) 0.7482(16) 0.3843(11) 0.021(5) Uiso 1 1 d
C37 C 1.1132(2) 0.81051(18) 0.44722(12) 0.0311(5) Uani 1 1 d
H37 H 1.071(2) 0.8674(18) 0.4780(12) 0.031(6) Uiso 1 1 d
C38 C 1.2563(2) 0.79851(17) 0.45869(12) 0.0275(5) Uani 1 1 d
H38 H 1.312(2) 0.8475(18) 0.4988(12) 0.030(6) Uiso 1 1 d
C39 C 1.3180(2) 0.71675(17) 0.41610(12) 0.0273(5) Uani 1 1 d
H39 H 1.420(3) 0.710(2) 0.4212(13) 0.045(7) Uiso 1 1 d
C40 C 1.2364(2) 0.64728(17) 0.36289(11) 0.0252(5) Uani 1 1 d
H40 H 1.279(2) 0.5920(17) 0.3331(11) 0.021(5) Uiso 1 1 d
C41 C 0.9921(2) 0.42708(17) 0.20147(11) 0.0251(5) Uani 1 1 d
H41 H 0.889(2) 0.4325(15) 0.1992(10) 0.015(5) Uiso 1 1 d
C42 C 1.0330(3) 0.43564(17) 0.12976(12) 0.0261(5) Uani 1 1 d
H42A H 1.139(3) 0.4335(17) 0.1327(12) 0.030(6) Uiso 1 1 d
H42B H 1.004(2) 0.5066(18) 0.1151(11) 0.024(6) Uiso 1 1 d
C43 C 0.9642(3) 0.34056(18) 0.07537(12) 0.0293(5) Uani 1 1 d
H43A H 0.989(2) 0.3475(19) 0.0290(14) 0.037(6) Uiso 1 1 d
H43B H 0.858(3) 0.3421(18) 0.0731(12) 0.032(6) Uiso 1 1 d
C44 C 1.0072(3) 0.22824(17) 0.09566(12) 0.0289(5) Uani 1 1 d
H44 H 1.114(3) 0.2215(18) 0.0948(12) 0.034(6) Uiso 1 1 d
C45 C 0.9713(3) 0.21725(19) 0.16701(13) 0.0341(6) Uani 1 1 d
H45A H 0.867(3) 0.2111(19) 0.1656(13) 0.040(7) Uiso 1 1 d
H45B H 1.001(3) 0.141(2) 0.1791(15) 0.057(8) Uiso 1 1 d
C46 C 1.0333(3) 0.31437(18) 0.22208(13) 0.0338(6) Uani 1 1 d
H46A H 1.000(2) 0.3083(17) 0.2666(13) 0.030(6) Uiso 1 1 d
H46B H 1.137(3) 0.315(2) 0.2265(13) 0.044(7) Uiso 1 1 d
C47 C 0.8365(2) 0.70569(17) 0.20092(11) 0.0231(5) Uani 1 1 d
H47 H 0.938(2) 0.6930(16) 0.2040(11) 0.023(6) Uiso 1 1 d
C48 C 0.7705(3) 0.66744(18) 0.12560(11) 0.0262(5) Uani 1 1 d
H48A H 0.670(3) 0.6759(18) 0.1221(12) 0.030(6) Uiso 1 1 d
H48B H 0.787(2) 0.5861(19) 0.1109(12) 0.032(6) Uiso 1 1 d
C49 C 0.8343(3) 0.73575(18) 0.07759(12) 0.0277(5) Uani 1 1 d
H49A H 0.940(3) 0.7209(17) 0.0816(11) 0.028(6) Uiso 1 1 d
H49B H 0.794(2) 0.7108(18) 0.0303(13) 0.033(6) Uiso 1 1 d
C50 C 0.8123(3) 0.85928(18) 0.09702(12) 0.0294(5) Uani 1 1 d
H50 H 0.707(2) 0.8727(16) 0.0898(11) 0.023(5) Uiso 1 1 d
C51 C 0.8673(3) 0.90049(18) 0.17313(12) 0.0297(5) Uani 1 1 d
H51A H 0.839(2) 0.9800(19) 0.1854(12) 0.032(6) Uiso 1 1 d
H51B H 0.970(3) 0.8991(19) 0.1792(13) 0.036(7) Uiso 1 1 d
C52 C 0.8100(3) 0.82960(18) 0.22168(13) 0.0299(5) Uani 1 1 d
H52A H 0.708(3) 0.8343(18) 0.2190(12) 0.034(6) Uiso 1 1 d
H52B H 0.854(3) 0.8548(19) 0.2690(14) 0.038(7) Uiso 1 1 d

loop_
_atom_site_aniso_label
_atom_site_aniso_U_11
_atom_site_aniso_U_22
_atom_site_aniso_U_33
_atom_site_aniso_U_23
_atom_site_aniso_U_13
_atom_site_aniso_U_12
O1 0.0667(13) 0.0268(9) 0.0348(10) 0.0027(7) 0.0226(9) 0.0064(8)
O2 0.0509(12) 0.0364(9) 0.0329(9) 0.0189(7) 0.0099(9) 0.0111(8)
N1 0.0225(10) 0.0270(10) 0.0239(9) 0.0033(8) 0.0036(8) 0.0002(7)
N2 0.0254(10) 0.0250(9) 0.0240(9) 0.0080(7) 0.0035(8) 0.0027(7)
C1 0.0223(12) 0.0229(11) 0.0196(10) 0.0084(8) 0.0023(9) 0.0021(8)
C2 0.0224(11) 0.0177(10) 0.0209(10) 0.0004(8) 0.0025(9) 0.0007(8)
C3 0.0248(12) 0.0227(10) 0.0203(10) 0.0077(8) 0.0038(9) 0.0025(8)
C4 0.0253(12) 0.0255(11) 0.0266(12) 0.0062(9) 0.0034(10) 0.0009(9)
C5 0.0260(13) 0.0323(12) 0.0324(13) 0.0089(10) 0.0080(10) 0.0058(10)
C6 0.0360(14) 0.0266(12) 0.0308(12) 0.0064(10) 0.0106(11) 0.0096(10)
C7 0.0367(15) 0.0259(12) 0.0322(13) -0.0016(10) 0.0056(11) -0.0013(10)
C8 0.0275(14) 0.0289(12) 0.0299(12) 0.0010(9) 0.0059(10) 0.0017(9)
C9 0.0231(12) 0.0166(10) 0.0219(11) 0.0023(8) 0.0035(9) 0.0019(8)
C10 0.0250(13) 0.0291(12) 0.0286(12) 0.0089(9) 0.0022(10) 0.0000(9)
C11 0.0330(14) 0.0280(12) 0.0309(12) 0.0116(10) -0.0005(10) -0.0035(10)
C12 0.0320(14) 0.0238(11) 0.0266(12) 0.0048(9) -0.0068(10) 0.0048(9)
C13 0.0246(13) 0.0265(11) 0.0290(12) 0.0025(9) 0.0015(10) 0.0053(9)
C14 0.0234(12) 0.0244(11) 0.0243(11) 0.0051(9) 0.0038(9) 0.0021(8)
C15 0.0220(12) 0.0257(11) 0.0236(11) 0.0024(9) 0.0051(9) -0.0002(9)
C16 0.0282(14) 0.0265(12) 0.0262(12) 0.0056(9) 0.0039(10) 0.0007(9)
C17 0.0337(14) 0.0271(12) 0.0221(12) 0.0033(9) 0.0036(10) -0.0008(10)
C18 0.0356(15) 0.0266(12) 0.0262(12) -0.0004(9) 0.0101(10) -0.0018(10)
C19 0.0386(16) 0.0255(12) 0.0304(12) 0.0086(10) 0.0084(11) 0.0024(10)
C20 0.0364(15) 0.0300(12) 0.0245(12) 0.0071(9) 0.0094(11) 0.0011(10)
C21 0.0201(12) 0.0293(11) 0.0258(12) 0.0106(9) 0.0029(9) 0.0028(9)
C22 0.0488(17) 0.0258(12) 0.0259(12) 0.0056(9) 0.0032(12) 0.0049(11)
C23 0.0486(18) 0.0272(13) 0.0326(13) 0.0105(10) 0.0059(12) 0.0069(11)
C24 0.0324(14) 0.0288(12) 0.0316(13) 0.0152(10) 0.0063(11) 0.0036(10)
C25 0.0365(15) 0.0311(12) 0.0225(12) 0.0087(9) 0.0063(10) 0.0025(10)
C26 0.0304(14) 0.0212(11) 0.0277(12) 0.0062(9) 0.0053(10) 0.0020(9)
O3 0.0497(11) 0.0263(8) 0.0340(9) -0.0084(7) 0.0100(9) -0.0061(7)
O4 0.0704(14) 0.0272(9) 0.0363(10) 0.0098(8) 0.0260(9) -0.0003(8)
N3 0.0235(10) 0.0254(9) 0.0213(9) 0.0056(7) 0.0020(8) 0.0005(7)
N4 0.0247(10) 0.0237(9) 0.0255(10) 0.0036(7) 0.0021(8) 0.0015(7)
C27 0.0214(11) 0.0194(10) 0.0216(11) 0.0010(8) 0.0012(9) -0.0002(8)
C28 0.0240(12) 0.0190(10) 0.0222(11) 0.0067(8) 0.0033(9) 0.0014(8)
C29 0.0245(12) 0.0185(10) 0.0211(10) 0.0015(8) 0.0022(9) -0.0004(8)
C30 0.0273(13) 0.0267(11) 0.0281(12) 0.0074(9) 0.0046(10) 0.0043(9)
C31 0.0261(13) 0.0310(12) 0.0354(13) 0.0087(10) 0.0098(10) 0.0038(9)
C32 0.0340(14) 0.0292(12) 0.0300(12) 0.0095(10) 0.0088(11) -0.0009(10)
C33 0.0342(15) 0.0408(14) 0.0393(14) 0.0220(12) 0.0069(12) 0.0080(11)
C34 0.0273(14) 0.0342(13) 0.0376(14) 0.0151(10) 0.0074(11) 0.0062(10)
C35 0.0208(11) 0.0183(10) 0.0205(10) 0.0044(8) 0.0018(9) -0.0001(8)
C36 0.0221(13) 0.0289(12) 0.0321(13) -0.0018(9) 0.0005(10) 0.0036(9)
C37 0.0302(14) 0.0271(12) 0.0321(13) -0.0050(10) 0.0016(10) 0.0032(10)
C38 0.0289(13) 0.0238(11) 0.0273(12) 0.0017(9) -0.0021(10) -0.0020(9)
C39 0.0233(13) 0.0263(11) 0.0323(13) 0.0064(9) 0.0017(10) 0.0001(9)
C40 0.0247(12) 0.0231(11) 0.0281(12) 0.0041(9) 0.0043(10) 0.0025(9)
C41 0.0232(13) 0.0239(11) 0.0267(12) -0.0006(9) 0.0035(9) 0.0011(9)
C42 0.0299(14) 0.0208(11) 0.0287(12) 0.0045(9) 0.0076(10) 0.0034(9)
C43 0.0348(15) 0.0277(12) 0.0249(12) 0.0003(9) 0.0057(11) 0.0027(10)
C44 0.0306(14) 0.0228(11) 0.0315(12) -0.0031(9) 0.0055(10) -0.0004(9)
C45 0.0458(17) 0.0246(12) 0.0313(13) 0.0012(10) 0.0066(12) -0.0032(10)
C46 0.0495(18) 0.0257(12) 0.0260(12) 0.0050(9) 0.0037(12) -0.0025(11)
C47 0.0209(12) 0.0264(11) 0.0235(11) 0.0081(9) 0.0037(9) 0.0019(9)
C48 0.0294(14) 0.0229(11) 0.0270(12) 0.0051(9) 0.0052(10) 0.0011(9)
C49 0.0317(14) 0.0304(12) 0.0218(12) 0.0046(9) 0.0058(10) 0.0017(10)
C50 0.0362(15) 0.0294(12) 0.0269(12) 0.0112(9) 0.0112(10) 0.0052(10)
C51 0.0367(15) 0.0237(12) 0.0304(13) 0.0047(9) 0.0099(11) 0.0009(10)
C52 0.0380(15) 0.0267(12) 0.0260(13) 0.0028(9) 0.0099(11) 0.0016(10)

loop_
_atom_type_symbol
_atom_type_description
_atom_type_scat_dispersion_real
_atom_type_scat_dispersion_imag
_atom_type_scat_source
C C 0.0033 0.0016 'International Tables Vol C Tables 4.2.6.8 and 6.1.1.4'
H H 0.0000 0.0000 'International Tables Vol C Tables 4.2.6.8 and 6.1.1.4'
N N 0.0061 0.0033 'International Tables Vol C Tables 4.2.6.8 and 6.1.1.4'
O O 0.0106 0.0060 'International Tables Vol C Tables 4.2.6.8 and 6.1.1.4'

loop_
_geom_angle_atom_site_label_1
_geom_angle_atom_site_label_2
_geom_angle_atom_site_label_3
_geom_angle
C1 N1 C15 119.96(18)
C2 N2 C21 121.58(19)
N1 C1 C3 119.12(19)
N1 C1 C2 124.31(18)
C3 C1 C2 116.53(18)
N2 C2 C9 117.70(19)
N2 C2 C1 124.87(19)
C9 C2 C1 117.41(16)
C8 C3 C4 118.82(19)
C8 C3 C1 120.63(19)
C4 C3 C1 120.55(19)
C5 C4 C3 120.2(2)
C4 C5 C6 120.6(2)
C7 C6 C5 119.4(2)
C6 C7 C8 120.4(2)
C7 C8 C3 120.5(2)
C14 C9 C10 119.2(2)
C14 C9 C2 119.52(17)
C10 C9 C2 121.26(19)
C9 C10 C11 119.6(2)
C12 C11 C10 120.5(2)
C11 C12 C13 120.0(2)
C14 C13 C12 119.8(2)
C13 C14 C9 120.80(19)
N1 C15 C16 109.95(17)
N1 C15 C20 108.59(16)
C16 C15 C20 109.39(18)
C17 C16 C15 109.92(19)
C18 C17 C16 111.60(18)
O1 C18 C17 106.43(17)
O1 C18 C19 112.1(2)
C17 C18 C19 111.80(19)
C18 C19 C20 112.0(2)
C15 C20 C19 111.18(17)
N2 C21 C26 109.36(17)
N2 C21 C22 107.09(19)
C26 C21 C22 110.10(17)
C23 C22 C21 112.0(2)
C24 C23 C22 111.50(19)
O2 C24 C23 107.69(18)
O2 C24 C25 111.0(2)
C23 C24 C25 110.99(18)
C24 C25 C26 110.6(2)
C21 C26 C25 110.22(17)
C27 N3 C47 120.27(18)
C28 N4 C41 120.95(19)
N3 C27 C29 118.87(19)
N3 C27 C28 124.86(18)
C29 C27 C28 116.23(18)
N4 C28 C35 117.64(19)
N4 C28 C27 125.53(19)
C35 C28 C27 116.80(16)
C34 C29 C30 118.55(19)
C34 C29 C27 121.19(19)
C30 C29 C27 120.25(19)
C31 C30 C29 120.4(2)
C30 C31 C32 120.5(2)
C33 C32 C31 119.7(2)
C32 C33 C34 120.0(2)
C29 C34 C33 120.8(2)
C36 C35 C40 118.2(2)
C36 C35 C28 121.70(19)
C40 C35 C28 120.06(17)
C37 C36 C35 121.1(2)
C38 C37 C36 120.1(2)
C37 C38 C39 119.6(2)
C40 C39 C38 120.1(2)
C39 C40 C35 120.9(2)
N4 C41 C42 109.73(17)
N4 C41 C46 106.74(19)
C42 C41 C46 109.86(17)
C43 C42 C41 110.49(18)
C42 C43 C44 110.6(2)
O3 C44 C45 108.11(18)
O3 C44 C43 111.0(2)
C45 C44 C43 111.10(18)
C44 C45 C46 111.65(19)
C45 C46 C41 112.1(2)
N3 C47 C48 109.99(17)
N3 C47 C52 107.97(16)
C48 C47 C52 109.34(18)
C47 C48 C49 109.43(19)
C50 C49 C48 111.77(18)
O4 C50 C49 106.39(17)
O4 C50 C51 112.2(2)
C49 C50 C51 111.47(19)
C50 C51 C52 111.9(2)
C51 C52 C47 111.72(18)

loop_
_geom_bond_atom_site_label_1
_geom_bond_atom_site_label_2
_geom_bond_distance
O1 C18 1.434(3)
O2 C24 1.434(3)
N1 C1 1.274(3)
N1 C15 1.465(3)
N2 C2 1.276(2)
N2 C21 1.458(3)
C1 C3 1.490(3)
C1 C2 1.520(3)
C2 C9 1.489(3)
C3 C8 1.393(3)
C3 C4 1.395(3)
C4 C5 1.384(3)
C5 C6 1.392(3)
C6 C7 1.375(3)
C7 C8 1.391(3)
C9 C14 1.390(3)
C9 C10 1.394(3)
C10 C11 1.394(3)
C11 C12 1.374(3)
C12 C13 1.389(3)
C13 C14 1.378(3)
C15 C16 1.527(3)
C15 C20 1.527(3)
C16 C17 1.522(3)
C17 C18 1.514(3)
C18 C19 1.515(3)
C19 C20 1.531(3)
C21 C26 1.521(3)
C21 C22 1.528(3)
C22 C23 1.523(3)
C23 C24 1.510(3)
C24 C25 1.516(3)
C25 C26 1.529(3)
O3 C44 1.435(3)
O4 C50 1.433(3)
N3 C27 1.273(3)
N3 C47 1.466(3)
N4 C28 1.275(2)
N4 C41 1.460(3)
C27 C29 1.486(3)
C27 C28 1.517(3)
C28 C35 1.491(3)
C29 C34 1.389(3)
C29 C30 1.393(3)
C30 C31 1.380(3)
C31 C32 1.384(3)
C32 C33 1.375(3)
C33 C34 1.390(3)
C35 C36 1.389(3)
C35 C40 1.395(3)
C36 C37 1.382(3)
C37 C38 1.382(3)
C38 C39 1.387(3)
C39 C40 1.381(3)
C41 C42 1.524(3)
C41 C46 1.526(3)
C42 C43 1.523(3)
C43 C44 1.523(3)
C44 C45 1.506(3)
C45 C46 1.526(3)
C47 C48 1.522(3)
C47 C52 1.530(3)
C48 C49 1.527(3)
C49 C50 1.514(3)
C50 C51 1.515(3)
C51 C52 1.526(3)
